data_7044595
loop_
_publ_author_name
'G. Leach, Erin'
'Shady, Justin R.'
'Boyden, Adam C.'
'Emig, Anne-lise'
'Henry, Alyssa T.'
'Connor, Emily K.'
'Staples, Richard J.'
'Schaertel, Stephanie'
'Werner, Eric J.'
'Biros, Shannon M.'

_publ_section_title
;
 X-ray crystallographic, luminescence and NMR studies of
 phenacyldiphenylphosphine oxide with the Ln(iii) ions Sm, Eu, Gd, Tb and
 Dy
;
_journal_name_full 'Dalton Trans.'
_journal_paper_doi 10.1039/C7DT02678A
_journal_year 2017
_chemical_formula_moiety 'C40 H36 N3 O14 P2 Tb'
_chemical_formula_sum 'C40 H36 N3 O14 P2 Tb'
_chemical_formula_weight 1003.58
_chemical_name_systematic
;
 ?
;
_space_group_crystal_system triclinic
_space_group_IT_number 2
_space_group_name_Hall '-P 1'
_space_group_name_H-M_alt 'P -1'
_symmetry_space_group_name_Hall '-P 1'
_symmetry_space_group_name_H-M 'P -1'
_atom_sites_solution_hydrogens mixed
_atom_sites_solution_primary direct
_audit_creation_date 2016-05-13
_audit_creation_method
;
Olex2 1.2-alpha
(compiled 2016.02.16 svn.r3265 for OlexSys, GUI svn.r5155)
;
_audit_update_record
;
2016-06-10 deposited with the CCDC.
2017-10-20 downloaded from the CCDC.
;
_cell_angle_alpha 72.0460(10)
_cell_angle_beta 75.8340(10)
_cell_angle_gamma 66.6960(10)
_cell_formula_units_Z 2
_cell_length_a 11.2287(12)
_cell_length_b 11.6265(12)
_cell_length_c 18.433(2)
_cell_measurement_reflns_used 9918
_cell_measurement_temperature 173(2)
_cell_measurement_theta_max 25.304
_cell_measurement_theta_min 2.177
_cell_volume 2081.6(4)
_computing_cell_refinement 'SAINT v8.27A (Bruker, 2012)'
_computing_data_reduction 'SAINT v8.27A (Bruker, 2012)'
_computing_molecular_graphics 'Olex2 (Dolomanov et al., 2009)'
_computing_publication_material 'Olex2 (Dolomanov et al., 2009)'
_computing_structure_refinement 'ShelXL (Sheldrick, 2015)'
_computing_structure_solution 'ShelXS (Sheldrick, 2008)'
_diffrn_ambient_temperature 173(2)
_diffrn_measured_fraction_theta_full 0.999
_diffrn_measured_fraction_theta_max 0.995
_diffrn_measurement_device_type 'Bruker APEX-II CCD'
_diffrn_measurement_method '\f and \w scans'
_diffrn_radiation_monochromator graphite
_diffrn_radiation_type MoK\a
_diffrn_radiation_wavelength 0.71073
_diffrn_reflns_av_R_equivalents 0.0518
_diffrn_reflns_av_unetI/netI 0.0428
_diffrn_reflns_Laue_measured_fraction_full 0.999
_diffrn_reflns_Laue_measured_fraction_max 0.995
_diffrn_reflns_limit_h_max 13
_diffrn_reflns_limit_h_min -13
_diffrn_reflns_limit_k_max 14
_diffrn_reflns_limit_k_min -13
_diffrn_reflns_limit_l_max 22
_diffrn_reflns_limit_l_min -22
_diffrn_reflns_number 34436
_diffrn_reflns_point_group_measured_fraction_full 0.999
_diffrn_reflns_point_group_measured_fraction_max 0.995
_diffrn_reflns_theta_full 25.242
_diffrn_reflns_theta_max 25.375
_diffrn_reflns_theta_min 1.963
_diffrn_standards_number 0
_exptl_absorpt_coefficient_mu 1.846
_exptl_absorpt_correction_T_max 0.7452
_exptl_absorpt_correction_T_min 0.6640
_exptl_absorpt_correction_type multi-scan
_exptl_absorpt_process_details
;
SADABS-2012/1 (Bruker,2012) was used for absorption correction.
wR2(int) was 0.0657 before and 0.0555 after correction.
The Ratio of minimum to maximum transmission is 0.8910.
The \l/2 correction factor is 0.0015.
;
_exptl_crystal_colour colourless
_exptl_crystal_colour_primary colourless
_exptl_crystal_density_diffrn 1.601
_exptl_crystal_description needle
_exptl_crystal_F_000 1008
_exptl_crystal_preparation ', Luminescent'
_exptl_crystal_recrystallization_method 'slow diffusion of hexane into a solution of chloroform'
_exptl_crystal_size_max 0.286
_exptl_crystal_size_mid 0.102
_exptl_crystal_size_min 0.095
_refine_diff_density_max 1.046
_refine_diff_density_min -0.412
_refine_diff_density_rms 0.087
_refine_ls_extinction_method none
_refine_ls_goodness_of_fit_ref 1.055
_refine_ls_hydrogen_treatment constr
_refine_ls_matrix_type full
_refine_ls_number_parameters 542
_refine_ls_number_reflns 7587
_refine_ls_number_restraints 0
_refine_ls_restrained_S_all 1.055
_refine_ls_R_factor_all 0.0371
_refine_ls_R_factor_gt 0.0293
_refine_ls_shift/su_max 0.001
_refine_ls_shift/su_mean 0.000
_refine_ls_structure_factor_coef Fsqd
_refine_ls_weighting_details 'w=1/[\s^2^(Fo^2^)+(0.0285P)^2^+0.5611P] where P=(Fo^2^+2Fc^2^)/3'
_refine_ls_weighting_scheme calc
_refine_ls_wR_factor_gt 0.0618
_refine_ls_wR_factor_ref 0.0654
_reflns_Friedel_coverage 0.000
_reflns_number_gt 6566
_reflns_number_total 7587
_reflns_threshold_expression 'I > 2\s(I)'
_cod_data_source_file c7dt02678a2.cif
_cod_data_source_block gvs813a
_cod_database_code 7044595
_shelxl_version_number 2014-3
_shelx_space_group_comment
;
The symmetry employed for this shelxl refinement is uniquely defined
by the following loop, which should always be used as a source of
symmetry information in preference to the above space-group names.
They are only intended as comments.
;
_shelx_estimated_absorpt_t_max 0.844
_shelx_estimated_absorpt_t_min 0.620
_olex2_refinement_description
;
1. Fixed Uiso
 At 1.2 times of:
  All C(H) groups, All C(H,H) groups
 At 1.5 times of:
  All O(H,H) groups
2.a Rotating group:
 O1W(H1WA,H1WB)
2.b Secondary CH2 refined with riding coordinates:
 C2(H2A,H2B), C2A(H2AA,H2AB)
2.c Aromatic/amide H refined with riding coordinates:
 C4(H4), C5(H5), C6(H6), C7(H7), C8(H8), C10(H10), C11(H11), C12(H12),
 C13(H13), C14(H14), C16(H16), C17(H17), C18(H18), C19(H19), C20(H20), C4A(H4A),
  C5A(H5A), C6A(H6A), C7A(H7A), C8A(H8A), C10A(H10A), C11A(H11A), C12A(H12A),
 C13A(H13A), C14A(H14A), C16A(H16A), C17A(H17A), C18A(H18A), C19A(H19A),
 C20A(H20A)
;
_olex2_submission_special_instructions 'No special instructions were received'

loop_
_space_group_symop_operation_xyz
'x, y, z'
'-x, -y, -z'

loop_
_atom_site_label
_atom_site_type_symbol
_atom_site_fract_x
_atom_site_fract_y
_atom_site_fract_z
_atom_site_U_iso_or_equiv
_atom_site_adp_type
_atom_site_occupancy
_atom_site_site_symmetry_order
_atom_site_calc_flag
_atom_site_refinement_flags_posn
Tb1 Tb 0.51733(2) 0.88883(2) 0.67757(2) 0.02138(6) Uani 1 1 d .
P1 P 0.54418(8) 1.20035(8) 0.66701(5) 0.02192(19) Uani 1 1 d .
O1 O 0.5093(2) 1.0818(2) 0.68877(12) 0.0269(5) Uani 1 1 d .
O2 O 0.2872(2) 1.2783(2) 0.58465(15) 0.0395(6) Uani 1 1 d .
C1 C 0.3414(3) 1.3510(3) 0.58399(19) 0.0288(8) Uani 1 1 d .
C2 C 0.4890(3) 1.3032(3) 0.57601(19) 0.0284(8) Uani 1 1 d .
H2A H 0.5195 1.3776 0.5604 0.034 Uiso 1 1 calc R
H2B H 0.5271 1.2541 0.5355 0.034 Uiso 1 1 calc R
C3 C 0.2612(3) 1.4838(3) 0.59314(18) 0.0286(8) Uani 1 1 d .
C4 C 0.1256(4) 1.5216(3) 0.5980(2) 0.0402(9) Uani 1 1 d .
H4 H 0.0881 1.4645 0.5932 0.048 Uiso 1 1 calc R
C5 C 0.0454(4) 1.6425(4) 0.6100(2) 0.0507(11) Uani 1 1 d .
H5 H -0.0469 1.6683 0.6134 0.061 Uiso 1 1 calc R
C6 C 0.1003(4) 1.7247(4) 0.6170(2) 0.0503(11) Uani 1 1 d .
H6 H 0.0452 1.8074 0.6251 0.060 Uiso 1 1 calc R
C7 C 0.2323(4) 1.6894(4) 0.6124(2) 0.0426(10) Uani 1 1 d .
H7 H 0.2685 1.7475 0.6173 0.051 Uiso 1 1 calc R
C8 C 0.3142(4) 1.5689(3) 0.60060(19) 0.0339(9) Uani 1 1 d .
H8 H 0.4063 1.5444 0.5976 0.041 Uiso 1 1 calc R
C9 C 0.4601(3) 1.2947(3) 0.73650(17) 0.0224(7) Uani 1 1 d .
C10 C 0.3392(3) 1.2883(3) 0.77498(19) 0.0320(8) Uani 1 1 d .
H10 H 0.3082 1.2267 0.7695 0.038 Uiso 1 1 calc R
C11 C 0.2646(4) 1.3724(4) 0.8213(2) 0.0460(11) Uani 1 1 d .
H11 H 0.1821 1.3685 0.8482 0.055 Uiso 1 1 calc R
C12 C 0.3093(5) 1.4620(4) 0.8285(2) 0.0520(12) Uani 1 1 d .
H12 H 0.2572 1.5199 0.8603 0.062 Uiso 1 1 calc R
C13 C 0.4278(5) 1.4684(3) 0.7905(2) 0.0478(11) Uani 1 1 d .
H13 H 0.4574 1.5312 0.7957 0.057 Uiso 1 1 calc R
C14 C 0.5050(4) 1.3846(3) 0.7446(2) 0.0336(9) Uani 1 1 d .
H14 H 0.5882 1.3885 0.7188 0.040 Uiso 1 1 calc R
C15 C 0.7158(3) 1.1661(3) 0.66051(19) 0.0275(8) Uani 1 1 d .
C16 C 0.7894(4) 1.2224(4) 0.5999(2) 0.0503(11) Uani 1 1 d .
H16 H 0.7494 1.2839 0.5573 0.060 Uiso 1 1 calc R
C17 C 0.9221(4) 1.1897(5) 0.6008(3) 0.0615(13) Uani 1 1 d .
H17 H 0.9726 1.2290 0.5587 0.074 Uiso 1 1 calc R
C18 C 0.9806(4) 1.1015(4) 0.6618(3) 0.0520(11) Uani 1 1 d .
H18 H 1.0719 1.0780 0.6615 0.062 Uiso 1 1 calc R
C19 C 0.9076(4) 1.0468(4) 0.7232(3) 0.0526(12) Uani 1 1 d .
H19 H 0.9474 0.9880 0.7666 0.063 Uiso 1 1 calc R
C20 C 0.7763(4) 1.0771(4) 0.7222(2) 0.0444(10) Uani 1 1 d .
H20 H 0.7267 1.0366 0.7642 0.053 Uiso 1 1 calc R
P1A P 0.61346(8) 0.73629(8) 0.87413(5) 0.02101(19) Uani 1 1 d .
O1A O 0.5924(2) 0.8108(2) 0.79328(12) 0.0278(5) Uani 1 1 d .
O2A O 0.6792(2) 0.4484(2) 1.00672(14) 0.0348(6) Uani 1 1 d .
C1A C 0.6974(3) 0.4652(3) 0.9369(2) 0.0254(8) Uani 1 1 d .
C2A C 0.6011(3) 0.5796(3) 0.88962(19) 0.0263(8) Uani 1 1 d .
H2AA H 0.5114 0.5842 0.9152 0.032 Uiso 1 1 calc R
H2AB H 0.6116 0.5625 0.8386 0.032 Uiso 1 1 calc R
C3A C 0.8106(3) 0.3755(3) 0.8971(2) 0.0290(8) Uani 1 1 d .
C4A C 0.8524(4) 0.4072(4) 0.8193(2) 0.0488(11) Uani 1 1 d .
H4A H 0.8075 0.4888 0.7888 0.059 Uiso 1 1 calc R
C5A C 0.9595(5) 0.3208(5) 0.7854(3) 0.0701(15) Uani 1 1 d .
H5A H 0.9893 0.3438 0.7319 0.084 Uiso 1 1 calc R
C6A C 1.0226(4) 0.2021(5) 0.8288(3) 0.0657(15) Uani 1 1 d .
H6A H 1.0956 0.1426 0.8052 0.079 Uiso 1 1 calc R
C7A C 0.9816(4) 0.1688(4) 0.9055(3) 0.0538(12) Uani 1 1 d .
H7A H 1.0260 0.0859 0.9351 0.065 Uiso 1 1 calc R
C8A C 0.8756(4) 0.2544(3) 0.9409(2) 0.0398(10) Uani 1 1 d .
H8A H 0.8475 0.2309 0.9946 0.048 Uiso 1 1 calc R
C9A C 0.7734(3) 0.7134(3) 0.88992(18) 0.0203(7) Uani 1 1 d .
C10A C 0.8674(3) 0.7280(3) 0.8261(2) 0.0307(8) Uani 1 1 d .
H10A H 0.8471 0.7479 0.7756 0.037 Uiso 1 1 calc R
C11A C 0.9903(3) 0.7134(4) 0.8370(2) 0.0368(9) Uani 1 1 d .
H11A H 1.0548 0.7233 0.7937 0.044 Uiso 1 1 calc R
C12A C 1.0202(3) 0.6845(3) 0.9101(2) 0.0333(9) Uani 1 1 d .
H12A H 1.1046 0.6761 0.9171 0.040 Uiso 1 1 calc R
C13A C 0.9274(3) 0.6680(3) 0.9732(2) 0.0309(8) Uani 1 1 d .
H13A H 0.9484 0.6466 1.0237 0.037 Uiso 1 1 calc R
C14A C 0.8047(3) 0.6824(3) 0.96308(19) 0.0254(8) Uani 1 1 d .
H14A H 0.7411 0.6710 1.0067 0.030 Uiso 1 1 calc R
C15A C 0.4950(3) 0.8197(3) 0.94258(18) 0.0221(7) Uani 1 1 d .
C16A C 0.4308(3) 0.9516(3) 0.9162(2) 0.0300(8) Uani 1 1 d .
H16A H 0.4488 0.9931 0.8638 0.036 Uiso 1 1 calc R
C17A C 0.3410(4) 1.0214(3) 0.9667(2) 0.0366(9) Uani 1 1 d .
H17A H 0.2972 1.1113 0.9490 0.044 Uiso 1 1 calc R
C18A C 0.3145(4) 0.9611(4) 1.0428(2) 0.0373(9) Uani 1 1 d .
H18A H 0.2519 1.0096 1.0772 0.045 Uiso 1 1 calc R
C19A C 0.3786(3) 0.8301(3) 1.0693(2) 0.0314(8) Uani 1 1 d .
H19A H 0.3612 0.7892 1.1219 0.038 Uiso 1 1 calc R
C20A C 0.4678(3) 0.7595(3) 1.01886(18) 0.0258(8) Uani 1 1 d .
H20A H 0.5106 0.6694 1.0366 0.031 Uiso 1 1 calc R
O3B O 0.3146(2) 0.9727(2) 0.76409(13) 0.0285(5) Uani 1 1 d .
O4B O 0.3605(3) 0.7821(2) 0.75005(16) 0.0431(7) Uani 1 1 d .
O5B O 0.1893(3) 0.8631(3) 0.82819(19) 0.0655(9) Uani 1 1 d .
N1B N 0.2848(3) 0.8725(3) 0.78228(18) 0.0339(7) Uani 1 1 d .
O3C O 0.5215(3) 0.7661(2) 0.58867(14) 0.0422(7) Uani 1 1 d .
O4C O 0.6370(3) 0.6563(2) 0.68044(14) 0.0410(7) Uani 1 1 d .
O5C O 0.6313(3) 0.5628(2) 0.59583(15) 0.0447(7) Uani 1 1 d .
N1C N 0.5980(3) 0.6579(3) 0.62091(17) 0.0328(7) Uani 1 1 d .
O3D O 0.6341(2) 0.9761(2) 0.55275(13) 0.0356(6) Uani 1 1 d .
O4D O 0.7522(2) 0.8619(2) 0.64293(13) 0.0366(6) Uani 1 1 d .
O5D O 0.8419(3) 0.9477(3) 0.53151(15) 0.0509(8) Uani 1 1 d .
N1D N 0.7478(3) 0.9280(3) 0.57397(17) 0.0327(7) Uani 1 1 d .
O1W O 0.3528(2) 1.0208(2) 0.59906(12) 0.0277(5) Uani 1 1 d .
H1WA H 0.3758 1.0040 0.5525 0.042 Uiso 1 1 d GR
H1WB H 0.3394 1.1040 0.5932 0.042 Uiso 1 1 d GR

loop_
_atom_site_aniso_label
_atom_site_aniso_U_11
_atom_site_aniso_U_22
_atom_site_aniso_U_33
_atom_site_aniso_U_23
_atom_site_aniso_U_13
_atom_site_aniso_U_12
Tb1 0.02397(10) 0.02011(9) 0.01831(9) -0.00645(6) -0.00643(6) -0.00241(7)
P1 0.0251(5) 0.0220(4) 0.0172(4) -0.0051(3) -0.0030(4) -0.0063(4)
O1 0.0330(14) 0.0234(12) 0.0271(13) -0.0102(10) -0.0053(11) -0.0088(10)
O2 0.0381(15) 0.0302(14) 0.0512(17) -0.0123(12) -0.0149(13) -0.0057(12)
C1 0.031(2) 0.0303(19) 0.0196(18) -0.0038(15) -0.0069(15) -0.0043(16)
C2 0.030(2) 0.0274(18) 0.0214(18) -0.0058(15) -0.0042(15) -0.0025(15)
C3 0.031(2) 0.0277(18) 0.0185(18) -0.0013(14) -0.0084(15) -0.0011(15)
C4 0.038(2) 0.033(2) 0.044(2) -0.0080(18) -0.0085(19) -0.0053(18)
C5 0.035(2) 0.044(2) 0.059(3) -0.017(2) -0.011(2) 0.007(2)
C6 0.056(3) 0.033(2) 0.051(3) -0.018(2) -0.017(2) 0.007(2)
C7 0.055(3) 0.034(2) 0.039(2) -0.0078(18) -0.018(2) -0.009(2)
C8 0.040(2) 0.031(2) 0.027(2) -0.0018(16) -0.0110(17) -0.0096(17)
C9 0.0311(19) 0.0182(16) 0.0160(17) -0.0028(13) -0.0057(14) -0.0061(14)
C10 0.035(2) 0.034(2) 0.0219(19) -0.0061(16) -0.0042(16) -0.0077(17)
C11 0.041(2) 0.057(3) 0.027(2) -0.016(2) 0.0012(18) -0.003(2)
C12 0.062(3) 0.046(3) 0.037(2) -0.027(2) -0.021(2) 0.014(2)
C13 0.073(3) 0.024(2) 0.052(3) -0.0152(19) -0.036(2) -0.003(2)
C14 0.046(2) 0.0274(19) 0.031(2) -0.0021(16) -0.0189(18) -0.0114(17)
C15 0.0277(19) 0.0291(19) 0.0251(19) -0.0074(15) -0.0038(15) -0.0083(15)
C16 0.030(2) 0.073(3) 0.032(2) 0.003(2) -0.0013(18) -0.015(2)
C17 0.034(2) 0.090(4) 0.043(3) 0.003(3) 0.005(2) -0.024(2)
C18 0.027(2) 0.061(3) 0.065(3) -0.020(2) -0.007(2) -0.009(2)
C19 0.042(3) 0.050(3) 0.062(3) 0.008(2) -0.027(2) -0.017(2)
C20 0.035(2) 0.047(2) 0.047(3) 0.012(2) -0.0178(19) -0.0207(19)
P1A 0.0213(4) 0.0232(4) 0.0179(4) -0.0053(3) -0.0051(3) -0.0054(4)
O1A 0.0300(13) 0.0329(13) 0.0178(12) -0.0053(10) -0.0085(10) -0.0056(11)
O2A 0.0401(15) 0.0381(14) 0.0283(15) -0.0079(11) -0.0071(12) -0.0144(12)
C1A 0.0286(19) 0.0272(18) 0.027(2) -0.0073(15) -0.0060(15) -0.0151(15)
C2A 0.0240(18) 0.0317(19) 0.0273(19) -0.0130(15) -0.0053(15) -0.0085(15)
C3A 0.0288(19) 0.0261(18) 0.039(2) -0.0122(16) -0.0055(16) -0.0131(16)
C4A 0.052(3) 0.034(2) 0.051(3) -0.015(2) 0.007(2) -0.011(2)
C5A 0.073(4) 0.057(3) 0.068(3) -0.032(3) 0.028(3) -0.020(3)
C6A 0.039(3) 0.053(3) 0.109(5) -0.048(3) 0.007(3) -0.009(2)
C7A 0.039(3) 0.034(2) 0.093(4) -0.024(2) -0.024(3) -0.002(2)
C8A 0.034(2) 0.032(2) 0.058(3) -0.0149(19) -0.020(2) -0.0056(18)
C9A 0.0229(17) 0.0182(16) 0.0218(18) -0.0043(13) -0.0050(14) -0.0083(14)
C10A 0.030(2) 0.040(2) 0.0223(19) -0.0045(16) -0.0054(15) -0.0125(17)
C11A 0.026(2) 0.051(2) 0.029(2) -0.0064(18) 0.0013(16) -0.0144(18)
C12A 0.0251(19) 0.039(2) 0.039(2) -0.0113(17) -0.0081(17) -0.0110(17)
C13A 0.032(2) 0.037(2) 0.026(2) -0.0048(16) -0.0076(16) -0.0147(17)
C14A 0.0248(18) 0.0313(19) 0.0212(18) -0.0068(15) -0.0031(14) -0.0106(15)
C15A 0.0196(17) 0.0270(17) 0.0220(18) -0.0075(14) -0.0045(14) -0.0082(14)
C16A 0.036(2) 0.0294(19) 0.0239(19) -0.0073(15) -0.0097(16) -0.0067(16)
C17A 0.038(2) 0.0280(19) 0.037(2) -0.0132(17) -0.0062(18) 0.0002(17)
C18A 0.032(2) 0.045(2) 0.036(2) -0.0234(19) -0.0010(17) -0.0069(18)
C19A 0.034(2) 0.039(2) 0.0242(19) -0.0092(16) 0.0007(16) -0.0174(17)
C20A 0.0253(19) 0.0267(18) 0.0256(19) -0.0060(15) -0.0066(15) -0.0076(15)
O3B 0.0265(13) 0.0253(13) 0.0311(14) -0.0088(11) -0.0013(11) -0.0065(10)
O4B 0.0449(16) 0.0260(13) 0.0615(19) -0.0159(13) -0.0025(14) -0.0143(12)
O5B 0.0416(18) 0.063(2) 0.083(2) -0.0105(18) 0.0188(17) -0.0310(16)
N1B 0.0313(18) 0.0345(18) 0.0347(18) -0.0022(15) -0.0049(15) -0.0145(15)
O3C 0.0669(19) 0.0239(13) 0.0345(15) -0.0105(11) -0.0265(14) -0.0005(13)
O4C 0.0504(17) 0.0309(14) 0.0380(16) -0.0130(12) -0.0221(13) 0.0026(12)
O5C 0.0650(19) 0.0280(14) 0.0413(16) -0.0188(12) -0.0041(14) -0.0102(13)
N1C 0.0417(19) 0.0274(17) 0.0281(17) -0.0104(14) -0.0009(14) -0.0102(14)
O3D 0.0257(14) 0.0543(16) 0.0211(13) -0.0083(12) -0.0048(11) -0.0078(12)
O4D 0.0270(14) 0.0426(15) 0.0248(14) 0.0001(12) -0.0067(11) -0.0005(11)
O5D 0.0300(15) 0.071(2) 0.0350(16) -0.0056(14) 0.0097(13) -0.0141(14)
N1D 0.0293(18) 0.0353(17) 0.0281(18) -0.0140(14) -0.0002(15) -0.0030(14)
O1W 0.0307(13) 0.0264(12) 0.0235(13) -0.0074(10) -0.0100(10) -0.0025(10)

loop_
_atom_type_symbol
_atom_type_description
_atom_type_scat_dispersion_real
_atom_type_scat_dispersion_imag
_atom_type_scat_source
C C 0.0033 0.0016 'International Tables Vol C Tables 4.2.6.8 and 6.1.1.4'
H H 0.0000 0.0000 'International Tables Vol C Tables 4.2.6.8 and 6.1.1.4'
N N 0.0061 0.0033 'International Tables Vol C Tables 4.2.6.8 and 6.1.1.4'
O O 0.0106 0.0060 'International Tables Vol C Tables 4.2.6.8 and 6.1.1.4'
P P 0.1023 0.0942 'International Tables Vol C Tables 4.2.6.8 and 6.1.1.4'
Tb Tb -0.1723 4.1537 'International Tables Vol C Tables 4.2.6.8 and 6.1.1.4'

loop_
_geom_angle_atom_site_label_1
_geom_angle_atom_site_label_2
_geom_angle_atom_site_label_3
_geom_angle
O1 Tb1 O3B 72.63(8)
O1 Tb1 O4B 124.28(8)
O1 Tb1 N1B 98.36(8)
O1 Tb1 O3C 145.58(8)
O1 Tb1 O4C 150.88(8)
O1 Tb1 N1C 160.31(8)
O1 Tb1 O3D 75.70(8)
O1 Tb1 O4D 80.14(8)
O1 Tb1 N1D 76.49(8)
O1 Tb1 O1W 83.04(8)
O1A Tb1 O1 84.21(8)
O1A Tb1 O3B 78.95(8)
O1A Tb1 O4B 80.94(9)
O1A Tb1 N1B 78.26(8)
O1A Tb1 O3C 128.00(8)
O1A Tb1 O4C 77.41(8)
O1A Tb1 N1C 102.81(8)
O1A Tb1 O3D 126.17(8)
O1A Tb1 O4D 76.47(8)
O1A Tb1 N1D 101.20(8)
O1A Tb1 O1W 151.55(8)
O3B Tb1 N1B 25.90(7)
O3B Tb1 O4C 124.44(8)
O3B Tb1 N1C 126.52(8)
O3B Tb1 O3D 136.75(8)
O3B Tb1 O4D 144.81(8)
O3B Tb1 N1D 148.95(8)
O4B Tb1 O3B 51.90(8)
O4B Tb1 N1B 26.00(8)
O4B Tb1 O3C 78.23(9)
O4B Tb1 O4C 75.08(9)
O4B Tb1 N1C 75.28(8)
O4B Tb1 O3D 150.17(9)
O4B Tb1 O4D 144.69(8)
O4B Tb1 N1D 159.15(8)
N1B Tb1 N1C 101.07(9)
N1B Tb1 N1D 174.85(8)
O3C Tb1 O3B 120.30(9)
O3C Tb1 N1B 99.98(9)
O3C Tb1 O4C 51.35(8)
O3C Tb1 N1C 25.62(8)
O3C Tb1 O3D 74.75(9)
O3C Tb1 O4D 94.74(9)
O3C Tb1 N1D 84.43(9)
O4C Tb1 N1B 99.74(9)
O4C Tb1 N1C 25.72(8)
O4C Tb1 N1D 85.08(9)
N1C Tb1 N1D 84.06(8)
O3D Tb1 N1B 153.04(8)
O3D Tb1 O4C 97.17(8)
O3D Tb1 N1C 85.47(8)
O3D Tb1 N1D 25.85(7)
O4D Tb1 N1B 154.71(8)
O4D Tb1 O4C 73.76(9)
O4D Tb1 N1C 83.64(8)
O4D Tb1 O3D 51.35(7)
O4D Tb1 N1D 25.50(7)
O1W Tb1 O3B 72.99(8)
O1W Tb1 O4B 85.43(8)
O1W Tb1 N1B 78.58(8)
O1W Tb1 O3C 72.44(8)
O1W Tb1 O4C 122.86(8)
O1W Tb1 N1C 97.65(8)
O1W Tb1 O3D 74.63(8)
O1W Tb1 O4D 125.79(8)
O1W Tb1 N1D 100.38(8)
O1 P1 C2 110.85(15)
O1 P1 C9 109.91(14)
O1 P1 C15 112.98(14)
C9 P1 C2 105.51(15)
C9 P1 C15 108.07(15)
C15 P1 C2 109.21(16)
P1 O1 Tb1 156.21(14)
O2 C1 C2 119.3(3)
O2 C1 C3 119.5(3)
C3 C1 C2 121.2(3)
P1 C2 H2A 109.6
P1 C2 H2B 109.6
C1 C2 P1 110.2(2)
C1 C2 H2A 109.6
C1 C2 H2B 109.6
H2A C2 H2B 108.1
C4 C3 C1 117.6(3)
C8 C3 C1 123.3(3)
C8 C3 C4 119.0(3)
C3 C4 H4 120.0
C5 C4 C3 120.1(4)
C5 C4 H4 120.0
C4 C5 H5 120.2
C6 C5 C4 119.7(4)
C6 C5 H5 120.2
C5 C6 H6 119.5
C7 C6 C5 121.0(4)
C7 C6 H6 119.5
C6 C7 H7 119.9
C6 C7 C8 120.3(4)
C8 C7 H7 119.9
C3 C8 H8 120.0
C7 C8 C3 119.9(4)
C7 C8 H8 120.0
C10 C9 P1 118.1(3)
C14 C9 P1 121.1(3)
C14 C9 C10 120.2(3)
C9 C10 H10 120.4
C11 C10 C9 119.2(4)
C11 C10 H10 120.4
C10 C11 H11 119.9
C12 C11 C10 120.2(4)
C12 C11 H11 119.9
C11 C12 H12 119.7
C13 C12 C11 120.5(4)
C13 C12 H12 119.7
C12 C13 H13 119.8
C12 C13 C14 120.5(4)
C14 C13 H13 119.8
C9 C14 H14 120.3
C13 C14 C9 119.3(4)
C13 C14 H14 120.3
C16 C15 P1 124.7(3)
C16 C15 C20 118.8(3)
C20 C15 P1 116.5(3)
C15 C16 H16 119.9
C15 C16 C17 120.1(4)
C17 C16 H16 119.9
C16 C17 H17 119.8
C18 C17 C16 120.4(4)
C18 C17 H17 119.8
C17 C18 H18 120.0
C17 C18 C19 120.0(4)
C19 C18 H18 120.0
C18 C19 H19 120.0
C18 C19 C20 120.0(4)
C20 C19 H19 120.0
C15 C20 H20 119.7
C19 C20 C15 120.7(4)
C19 C20 H20 119.7
O1A P1A C2A 109.42(14)
O1A P1A C9A 110.03(14)
O1A P1A C15A 111.15(14)
C9A P1A C2A 108.58(14)
C9A P1A C15A 108.25(15)
C15A P1A C2A 109.35(15)
P1A O1A Tb1 161.87(15)
O2A C1A C2A 119.1(3)
O2A C1A C3A 121.5(3)
C3A C1A C2A 119.3(3)
P1A C2A H2AA 108.0
P1A C2A H2AB 108.0
C1A C2A P1A 117.1(2)
C1A C2A H2AA 108.0
C1A C2A H2AB 108.0
H2AA C2A H2AB 107.3
C4A C3A C1A 122.6(3)
C4A C3A C8A 119.3(3)
C8A C3A C1A 118.1(3)
C3A C4A H4A 119.9
C3A C4A C5A 120.2(4)
C5A C4A H4A 119.9
C4A C5A H5A 120.0
C6A C5A C4A 120.0(5)
C6A C5A H5A 120.0
C5A C6A H6A 119.8
C7A C6A C5A 120.4(4)
C7A C6A H6A 119.8
C6A C7A H7A 119.7
C6A C7A C8A 120.6(4)
C8A C7A H7A 119.7
C3A C8A H8A 120.3
C7A C8A C3A 119.4(4)
C7A C8A H8A 120.3
C10A C9A P1A 118.4(2)
C14A C9A P1A 121.8(2)
C14A C9A C10A 119.8(3)
C9A C10A H10A 120.4
C11A C10A C9A 119.3(3)
C11A C10A H10A 120.4
C10A C11A H11A 119.7
C12A C11A C10A 120.6(3)
C12A C11A H11A 119.7
C11A C12A H12A 120.1
C11A C12A C13A 119.9(3)
C13A C12A H12A 120.1
C12A C13A H13A 120.0
C14A C13A C12A 120.0(3)
C14A C13A H13A 120.0
C9A C14A H14A 119.8
C13A C14A C9A 120.4(3)
C13A C14A H14A 119.8
C16A C15A P1A 117.1(2)
C20A C15A P1A 122.9(2)
C20A C15A C16A 120.0(3)
C15A C16A H16A 120.2
C17A C16A C15A 119.7(3)
C17A C16A H16A 120.2
C16A C17A H17A 119.9
C16A C17A C18A 120.2(3)
C18A C17A H17A 119.9
C17A C18A H18A 119.8
C17A C18A C19A 120.3(3)
C19A C18A H18A 119.8
C18A C19A H19A 120.1
C20A C19A C18A 119.8(3)
C20A C19A H19A 120.1
C15A C20A H20A 120.0
C19A C20A C15A 120.1(3)
C19A C20A H20A 120.0
N1B O3B Tb1 95.36(18)
N1B O4B Tb1 96.36(19)
O3B N1B Tb1 58.74(16)
O3B N1B O4B 116.3(3)
O4B N1B Tb1 57.64(16)
O5B N1B Tb1 177.9(3)
O5B N1B O3B 121.8(3)
O5B N1B O4B 121.9(3)
N1C O3C Tb1 97.18(18)
N1C O4C Tb1 95.99(18)
O3C N1C Tb1 57.19(15)
O3C N1C O4C 115.5(3)
O4C N1C Tb1 58.29(15)
O5C N1C Tb1 178.8(2)
O5C N1C O3C 121.7(3)
O5C N1C O4C 122.8(3)
N1D O3D Tb1 96.40(19)
N1D O4D Tb1 97.45(19)
O3D N1D Tb1 57.75(16)
O4D N1D Tb1 57.05(16)
O4D N1D O3D 114.8(3)
O5D N1D Tb1 178.1(2)
O5D N1D O3D 121.9(3)
O5D N1D O4D 123.3(3)
Tb1 O1W H1WA 110.6
Tb1 O1W H1WB 110.5
H1WA O1W H1WB 108.3

loop_
_geom_bond_atom_site_label_1
_geom_bond_atom_site_label_2
_geom_bond_distance
Tb1 O1 2.281(2)
Tb1 O1A 2.273(2)
Tb1 O3B 2.470(2)
Tb1 O4B 2.445(3)
Tb1 N1B 2.877(3)
Tb1 O3C 2.464(2)
Tb1 O4C 2.488(2)
Tb1 N1C 2.909(3)
Tb1 O3D 2.485(2)
Tb1 O4D 2.472(2)
Tb1 N1D 2.921(3)
Tb1 O1W 2.358(2)
P1 O1 1.491(2)
P1 C2 1.820(3)
P1 C9 1.786(3)
P1 C15 1.788(3)
O2 C1 1.217(4)
C1 C2 1.511(5)
C1 C3 1.486(5)
C2 H2A 0.9900
C2 H2B 0.9900
C3 C4 1.396(5)
C3 C8 1.393(5)
C4 H4 0.9500
C4 C5 1.388(5)
C5 H5 0.9500
C5 C6 1.375(6)
C6 H6 0.9500
C6 C7 1.360(6)
C7 H7 0.9500
C7 C8 1.389(5)
C8 H8 0.9500
C9 C10 1.389(5)
C9 C14 1.386(4)
C10 H10 0.9500
C10 C11 1.380(5)
C11 H11 0.9500
C11 C12 1.373(6)
C12 H12 0.9500
C12 C13 1.363(6)
C13 H13 0.9500
C13 C14 1.377(5)
C14 H14 0.9500
C15 C16 1.373(5)
C15 C20 1.386(5)
C16 H16 0.9500
C16 C17 1.388(5)
C17 H17 0.9500
C17 C18 1.365(6)
C18 H18 0.9500
C18 C19 1.368(6)
C19 H19 0.9500
C19 C20 1.377(5)
C20 H20 0.9500
P1A O1A 1.497(2)
P1A C2A 1.811(3)
P1A C9A 1.792(3)
P1A C15A 1.793(3)
O2A C1A 1.218(4)
C1A C2A 1.519(4)
C1A C3A 1.486(5)
C2A H2AA 0.9900
C2A H2AB 0.9900
C3A C4A 1.377(5)
C3A C8A 1.393(5)
C4A H4A 0.9500
C4A C5A 1.382(6)
C5A H5A 0.9500
C5A C6A 1.367(7)
C6A H6A 0.9500
C6A C7A 1.359(7)
C7A H7A 0.9500
C7A C8A 1.384(5)
C8A H8A 0.9500
C9A C10A 1.392(4)
C9A C14A 1.380(4)
C10A H10A 0.9500
C10A C11A 1.379(5)
C11A H11A 0.9500
C11A C12A 1.376(5)
C12A H12A 0.9500
C12A C13A 1.380(5)
C13A H13A 0.9500
C13A C14A 1.373(5)
C14A H14A 0.9500
C15A C16A 1.395(4)
C15A C20A 1.383(4)
C16A H16A 0.9500
C16A C17A 1.378(5)
C17A H17A 0.9500
C17A C18A 1.379(5)
C18A H18A 0.9500
C18A C19A 1.386(5)
C19A H19A 0.9500
C19A C20A 1.380(4)
C20A H20A 0.9500
O3B N1B 1.262(3)
O4B N1B 1.269(4)
O5B N1B 1.213(4)
O3C N1C 1.268(4)
O4C N1C 1.270(4)
O5C N1C 1.216(3)
O3D N1D 1.281(4)
O4D N1D 1.268(4)
O5D N1D 1.207(4)
O1W H1WA 0.8929
O1W H1WB 0.8934

loop_
_geom_hbond_atom_site_label_D
_geom_hbond_atom_site_label_H
_geom_hbond_atom_site_label_A
_geom_hbond_distance_DH
_geom_hbond_distance_HA
_geom_hbond_distance_DA
_geom_hbond_angle_DHA
_geom_hbond_site_symmetry_A
O1W H1WA O3D 0.89 1.91 2.755(3) 158.1 2_676
O1W H1WB O2 0.89 1.84 2.727(3) 172.0 .

loop_
_geom_torsion_atom_site_label_1
_geom_torsion_atom_site_label_2
_geom_torsion_atom_site_label_3
_geom_torsion_atom_site_label_4
_geom_torsion
Tb1 O3B N1B O4B -2.1(3)
Tb1 O3B N1B O5B 177.7(3)
Tb1 O4B N1B O3B 2.2(3)
Tb1 O4B N1B O5B -177.6(3)
Tb1 O3C N1C O4C 0.4(3)
Tb1 O3C N1C O5C -179.3(3)
Tb1 O4C N1C O3C -0.4(3)
Tb1 O4C N1C O5C 179.3(3)
Tb1 O3D N1D O4D 0.4(3)
Tb1 O3D N1D O5D -177.8(3)
Tb1 O4D N1D O3D -0.4(3)
Tb1 O4D N1D O5D 177.8(3)
P1 C9 C10 C11 -171.5(3)
P1 C9 C14 C13 170.5(3)
P1 C15 C16 C17 179.5(3)
P1 C15 C20 C19 -178.4(3)
O1 P1 C2 C1 64.0(3)
O1 P1 C9 C10 -29.7(3)
O1 P1 C9 C14 158.8(3)
O1 P1 C15 C16 131.6(3)
O1 P1 C15 C20 -49.2(3)
O2 C1 C2 P1 -76.6(4)
O2 C1 C3 C4 -3.4(5)
O2 C1 C3 C8 173.5(3)
C1 C3 C4 C5 177.2(3)
C1 C3 C8 C7 -177.1(3)
C2 P1 O1 Tb1 66.3(4)
C2 P1 C9 C10 89.8(3)
C2 P1 C9 C14 -81.6(3)
C2 P1 C15 C16 7.7(4)
C2 P1 C15 C20 -173.1(3)
C2 C1 C3 C4 178.3(3)
C2 C1 C3 C8 -4.8(5)
C3 C1 C2 P1 101.7(3)
C3 C4 C5 C6 0.0(6)
C4 C3 C8 C7 -0.3(5)
C4 C5 C6 C7 -0.1(7)
C5 C6 C7 C8 -0.1(6)
C6 C7 C8 C3 0.2(6)
C8 C3 C4 C5 0.1(5)
C9 P1 O1 Tb1 -177.4(3)
C9 P1 C2 C1 -55.0(3)
C9 P1 C15 C16 -106.6(3)
C9 P1 C15 C20 72.6(3)
C9 C10 C11 C12 0.5(5)
C10 C9 C14 C13 -0.7(5)
C10 C11 C12 C13 -0.3(6)
C11 C12 C13 C14 -0.5(6)
C12 C13 C14 C9 1.0(5)
C14 C9 C10 C11 0.0(5)
C15 P1 O1 Tb1 -56.6(4)
C15 P1 C2 C1 -170.9(2)
C15 P1 C9 C10 -153.4(3)
C15 P1 C9 C14 35.1(3)
C15 C16 C17 C18 0.0(7)
C16 C15 C20 C19 0.8(6)
C16 C17 C18 C19 -1.4(7)
C17 C18 C19 C20 2.5(7)
C18 C19 C20 C15 -2.2(7)
C20 C15 C16 C17 0.3(6)
P1A C9A C10A C11A 178.7(3)
P1A C9A C14A C13A -178.7(3)
P1A C15A C16A C17A -178.5(3)
P1A C15A C20A C19A 177.9(3)
O1A P1A C2A C1A 140.3(2)
O1A P1A C9A C10A -19.0(3)
O1A P1A C9A C14A 160.8(2)
O1A P1A C15A C16A -19.8(3)
O1A P1A C15A C20A 161.4(3)
O2A C1A C2A P1A 77.3(4)
O2A C1A C3A C4A -163.6(4)
O2A C1A C3A C8A 16.8(5)
C1A C3A C4A C5A 179.1(4)
C1A C3A C8A C7A -179.9(3)
C2A P1A O1A Tb1 33.6(5)
C2A P1A C9A C10A 100.7(3)
C2A P1A C9A C14A -79.5(3)
C2A P1A C15A C16A -140.7(3)
C2A P1A C15A C20A 40.4(3)
C2A C1A C3A C4A 17.2(5)
C2A C1A C3A C8A -162.4(3)
C3A C1A C2A P1A -103.5(3)
C3A C4A C5A C6A 1.5(7)
C4A C3A C8A C7A 0.5(5)
C4A C5A C6A C7A -0.7(8)
C5A C6A C7A C8A -0.2(7)
C6A C7A C8A C3A 0.3(6)
C8A C3A C4A C5A -1.4(6)
C9A P1A O1A Tb1 152.8(4)
C9A P1A C2A C1A 20.1(3)
C9A P1A C15A C16A 101.2(3)
C9A P1A C15A C20A -77.7(3)
C9A C10A C11A C12A 0.1(5)
C10A C9A C14A C13A 1.1(5)
C10A C11A C12A C13A 1.1(6)
C11A C12A C13A C14A -1.1(5)
C12A C13A C14A C9A 0.0(5)
C14A C9A C10A C11A -1.1(5)
C15A P1A O1A Tb1 -87.3(5)
C15A P1A C2A C1A -97.8(3)
C15A P1A C9A C10A -140.7(3)
C15A P1A C9A C14A 39.1(3)
C15A C16A C17A C18A -0.2(5)
C16A C15A C20A C19A -1.0(5)
C16A C17A C18A C19A 0.5(6)
C17A C18A C19A C20A -1.0(5)
C18A C19A C20A C15A 1.3(5)
C20A C15A C16A C17A 0.4(5)
